data_7235628
loop_
_publ_author_name
'Ding, Jian-Gang'
'Yin, Chao'
'Zheng, Ling-Yun'
'Han, Shan-Shan'
'Li, Bao-Long'
'Wu, Bing'

_publ_section_title
;
 Tuning cadmium coordination architectures using
 1,4-bis(1,2,4-triazol-1-ylmethyl)benzene and sulfoisophthalate
;
_journal_issue 47
_journal_name_full 'RSC Advances'
_journal_page_first 24594
_journal_paper_doi 10.1039/c4ra02291b
_journal_volume 4
_journal_year 2014
_chemical_formula_sum 'C40 H54 Cd3 N12 O26 S2'
_chemical_formula_weight 1520.27
_space_group_IT_number 2
_space_group_name_Hall '-P 1'
_space_group_name_H-M_alt 'P -1'
_symmetry_cell_setting triclinic
_symmetry_Int_Tables_number 2
_symmetry_space_group_name_Hall '-P 1'
_symmetry_space_group_name_H-M 'P -1'
_atom_sites_solution_hydrogens geom
_atom_sites_solution_primary direct
_atom_sites_solution_secondary difmap
_audit_creation_method SHELXL-97
_cell_angle_alpha 104.149(4)
_cell_angle_beta 93.545(3)
_cell_angle_gamma 90.484(4)
_cell_formula_units_Z 2
_cell_length_a 10.0501(16)
_cell_length_b 17.049(3)
_cell_length_c 18.433(3)
_cell_measurement_reflns_used 12038
_cell_measurement_temperature 223(2)
_cell_measurement_theta_max 27.5
_cell_measurement_theta_min 3.0
_cell_volume 3055.8(9)
_computing_cell_refinement CrystalClear
_computing_data_collection CrystalClear
_computing_data_reduction CrystalStructure
_computing_molecular_graphics 'Bruker SHELXTL'
_computing_publication_material 'Bruker SHELXTL'
_computing_structure_refinement 'SHELXL-97 (Sheldrick, 1997)'
_computing_structure_solution 'SHELXS-97 (Sheldrick, 1990)'
_diffrn_ambient_temperature 223(2)
_diffrn_detector_area_resol_mean 14.63
_diffrn_measured_fraction_theta_full 0.981
_diffrn_measured_fraction_theta_max 0.981
_diffrn_measurement_device_type 'Rigaku Saturn CCD'
_diffrn_measurement_method \w
_diffrn_radiation_monochromator graphite
_diffrn_radiation_source 'fine-focus sealed tube'
_diffrn_radiation_type MoK\a
_diffrn_radiation_wavelength 0.71075
_diffrn_reflns_av_R_equivalents 0.0331
_diffrn_reflns_av_sigmaI/netI 0.0516
_diffrn_reflns_limit_h_max 12
_diffrn_reflns_limit_h_min -12
_diffrn_reflns_limit_k_max 20
_diffrn_reflns_limit_k_min -21
_diffrn_reflns_limit_l_max 23
_diffrn_reflns_limit_l_min -23
_diffrn_reflns_number 27900
_diffrn_reflns_theta_full 26.80
_diffrn_reflns_theta_max 26.80
_diffrn_reflns_theta_min 3.16
_diffrn_standards_decay_% 0
_diffrn_standards_interval_count 0
_diffrn_standards_interval_time 0
_diffrn_standards_number 0
_exptl_absorpt_coefficient_mu 1.190
_exptl_absorpt_correction_T_max 0.7968
_exptl_absorpt_correction_T_min 0.4897
_exptl_absorpt_correction_type multi-scan
_exptl_absorpt_process_details 'Jacobson, R. (1998) Private communication'
_exptl_crystal_colour colorless
_exptl_crystal_density_diffrn 1.652
_exptl_crystal_density_method 'not measured'
_exptl_crystal_description prism
_exptl_crystal_F_000 1524
_exptl_crystal_size_max 0.70
_exptl_crystal_size_mid 0.30
_exptl_crystal_size_min 0.20
_refine_diff_density_max 1.663
_refine_diff_density_min -1.208
_refine_diff_density_rms 0.136
_refine_ls_extinction_method none
_refine_ls_goodness_of_fit_ref 1.066
_refine_ls_hydrogen_treatment mixed
_refine_ls_matrix_type full
_refine_ls_number_parameters 834
_refine_ls_number_reflns 12823
_refine_ls_number_restraints 40
_refine_ls_restrained_S_all 1.066
_refine_ls_R_factor_all 0.0716
_refine_ls_R_factor_gt 0.0548
_refine_ls_shift/su_max 0.001
_refine_ls_shift/su_mean 0.000
_refine_ls_structure_factor_coef Fsqd
_refine_ls_weighting_details 'calc w=1/[\s^2^(Fo^2^)+(0.0860P)^2^+2.6700P] where P=(Fo^2^+2Fc^2^)/3'
_refine_ls_weighting_scheme calc
_refine_ls_wR_factor_gt 0.1485
_refine_ls_wR_factor_ref 0.1597
_reflns_number_gt 10147
_reflns_number_total 12823
_reflns_threshold_expression >2sigma(I)
_cod_data_source_file c4ra02291b2.cif
_cod_data_source_block cdbbtzsip3
_cod_depositor_comments
;
The following automatic conversions were performed:

data item '_exptl_absorpt_correction_type' value 'Multi-scan' was
changed to 'multi-scan' in accordance with the
/home/saulius/struct/COD-crude-data/automatic-downloads/DataCite-retrospective/RSC/depositions/lib/dictionaries/cif_core.dic
dictionary named 'cif_core.dic' version 2.4.2 last updated on
2011-04-26.

data item '_symmetry_cell_setting' value 'Triclinic' was changed to
'triclinic' in accordance with the
/home/saulius/struct/COD-crude-data/automatic-downloads/DataCite-retrospective/RSC/depositions/lib/dictionaries/cif_core.dic
dictionary named 'cif_core.dic' version 2.4.2 last updated on
2011-04-26.

Automatic conversion script
Id: cif_fix_values 6909 2019-04-08 15:41:33Z antanas 
;
_cod_database_code 7235628

loop_
_symmetry_equiv_pos_as_xyz
'x, y, z'
'-x, -y, -z'

loop_
_atom_site_label
_atom_site_type_symbol
_atom_site_fract_x
_atom_site_fract_y
_atom_site_fract_z
_atom_site_U_iso_or_equiv
_atom_site_adp_type
_atom_site_occupancy
_atom_site_symmetry_multiplicity
_atom_site_calc_flag
_atom_site_refinement_flags
_atom_site_disorder_assembly
_atom_site_disorder_group
Cd1 Cd 0.99337(3) 0.49298(2) 1.19960(2) 0.02734(11) Uani 1 1 d D . .
Cd2 Cd 0.46852(4) 0.47587(2) 0.70470(2) 0.03131(11) Uani 1 1 d D . .
Cd3 Cd 1.95674(4) -0.12158(2) 1.15525(3) 0.04219(13) Uani 1 1 d D . .
S1 S 0.44432(13) 0.75436(8) 1.09670(8) 0.0338(3) Uani 1 1 d . . .
S2 S -0.06049(15) 0.75139(9) 0.60437(8) 0.0385(3) Uani 1 1 d . . .
O1 O 0.8384(3) 0.5752(2) 1.1628(2) 0.0349(8) Uani 1 1 d . . .
O2 O 0.8764(4) 0.4793(2) 1.0641(2) 0.0462(10) Uani 1 1 d . . .
O3 O 0.5997(4) 0.4732(2) 0.8198(2) 0.0401(9) Uani 1 1 d . . .
O4 O 0.4262(4) 0.5504(3) 0.8270(2) 0.0450(10) Uani 1 1 d . . .
O5 O 0.4353(5) 0.7489(3) 1.1725(3) 0.0573(12) Uani 1 1 d . . .
O6 O 0.5237(4) 0.8227(2) 1.0897(3) 0.0556(12) Uani 1 1 d . . .
O7 O 0.3142(4) 0.7506(3) 1.0561(3) 0.0485(11) Uani 1 1 d . . .
O8 O 0.3101(4) 0.5516(2) 0.6644(2) 0.0406(9) Uani 1 1 d . . .
O9 O 0.3489(5) 0.4637(3) 0.5613(2) 0.0591(13) Uani 1 1 d . . .
O10 O 0.1107(4) 0.4853(2) 0.3186(2) 0.0395(9) Uani 1 1 d . . .
O11 O -0.0426(4) 0.5766(2) 0.3225(2) 0.0388(9) Uani 1 1 d . . .
O12 O -0.1065(10) 0.7314(5) 0.6684(5) 0.116(4) Uani 0.90 1 d P . .
O13 O -0.1600(8) 0.7680(5) 0.5542(5) 0.099(2) Uani 0.80 1 d P . .
O14 O 0.0328(10) 0.8162(5) 0.6219(5) 0.099(2) Uani 0.80 1 d P . .
O13' O 0.055(3) 0.7983(15) 0.6561(14) 0.099(2) Uani 0.30 1 d P . .
O14' O -0.169(4) 0.734(3) 0.644(2) 0.099(2) Uani 0.20 1 d P . .
O15 O 1.1529(4) 0.5814(2) 1.1849(2) 0.0398(9) Uani 1 1 d D . .
H1W H 1.2139(17) 0.5467(19) 1.189(3) 0.048 Uiso 1 1 d D . .
H2W H 1.126(3) 0.572(3) 1.1378(13) 0.048 Uiso 1 1 d D . .
O16 O 0.8234(3) 0.4051(2) 1.2103(2) 0.0361(8) Uani 1 1 d D . .
H3W H 0.783(5) 0.397(4) 1.2496(19) 0.043 Uiso 1 1 d D . .
H4W H 0.761(4) 0.403(4) 1.175(2) 0.043 Uiso 1 1 d D . .
O17 O 0.3026(4) 0.3800(3) 0.7146(2) 0.0454(10) Uani 1 1 d D . .
H5W H 0.262(3) 0.396(2) 0.678(2) 0.055 Uiso 1 1 d D . .
H6W H 0.364(3) 0.3458(11) 0.695(3) 0.055 Uiso 1 1 d D . .
O18 O 0.6268(4) 0.5625(3) 0.6843(3) 0.0474(10) Uani 1 1 d D . .
H7W H 0.677(3) 0.5196(15) 0.668(3) 0.057 Uiso 1 1 d D . .
H8W H 0.617(6) 0.585(3) 0.645(2) 0.057 Uiso 1 1 d D . .
O19 O 2.0935(5) -0.1537(4) 1.0537(4) 0.0800(19) Uani 1 1 d D . .
H9W H 2.154(3) -0.159(5) 1.0896(15) 0.096 Uiso 1 1 d D . .
H10W H 2.145(5) -0.148(5) 1.017(3) 0.096 Uiso 1 1 d D . .
O20 O 1.9441(6) -0.2514(3) 1.1615(4) 0.0842(19) Uani 1 1 d D . .
H11W H 1.984(8) -0.2381(15) 1.2072(19) 0.101 Uiso 1 1 d D . .
H12W H 1.997(6) -0.287(4) 1.135(3) 0.101 Uiso 1 1 d D . .
O21 O 1.8081(6) -0.0902(3) 1.2459(3) 0.0747(16) Uani 1 1 d D . .
H13W H 1.748(5) -0.124(4) 1.256(5) 0.090 Uiso 1 1 d D . .
H14W H 1.763(6) -0.054(4) 1.228(5) 0.090 Uiso 1 1 d D . .
O22 O 1.7875(4) -0.1519(3) 1.0623(3) 0.0602(12) Uani 1 1 d D . .
H15W H 1.785(6) -0.194(3) 1.021(3) 0.072 Uiso 1 1 d D . .
H16W H 1.711(4) -0.159(4) 1.081(3) 0.072 Uiso 1 1 d D . .
O23 O 1.3887(5) 0.3565(3) 1.4264(3) 0.0605(13) Uani 1 1 d D . .
H17W H 1.326(5) 0.319(3) 1.408(3) 0.073 Uiso 1 1 d D . .
H18W H 1.354(6) 0.389(3) 1.465(3) 0.073 Uiso 1 1 d D . .
O24 O 1.1070(4) 0.6407(3) 1.0619(2) 0.0475(10) Uani 1 1 d D . .
H19W H 1.161(4) 0.683(2) 1.066(3) 0.057 Uiso 1 1 d D . .
H20W H 1.137(6) 0.607(3) 1.021(2) 0.057 Uiso 1 1 d D . .
O25 O 0.6456(6) 0.7962(4) 0.2827(4) 0.0586(16) Uani 0.75 1 d P . .
O26 O 0.9880(9) 0.7423(5) 0.3095(6) 0.053(2) Uani 0.50 1 d P . .
O27 O 0.6074(9) 0.0177(5) 0.2159(6) 0.056(2) Uani 0.50 1 d P . .
O28 O 0.5089(18) 0.9779(11) 0.0660(11) 0.056(2) Uani 0.25 1 d P . .
N1 N 1.1956(5) 0.2626(3) 1.1494(3) 0.0372(10) Uani 1 1 d . A .
N2 N 1.1739(5) 0.2630(3) 1.0768(3) 0.0476(12) Uani 1 1 d . . .
N3 N 1.1043(4) 0.3778(3) 1.1513(2) 0.0313(9) Uani 1 1 d . A .
N4 N 1.8908(5) 0.1354(3) 1.1569(3) 0.0444(12) Uani 1 1 d . . .
N5 N 1.966(3) 0.1206(11) 1.1038(15) 0.070(6) Uani 0.41(4) 1 d P A 1
C11 C 2.002(3) 0.0442(11) 1.0974(14) 0.050(6) Uani 0.41(4) 1 d P A 1
H11 H 2.0627 0.0171 1.0634 0.060 Uiso 0.41(4) 1 calc PR A 1
N5' N 1.890(2) 0.1015(10) 1.0822(9) 0.067(6) Uani 0.59(4) 1 d P A 2
C11' C 1.920(3) 0.0260(12) 1.0793(9) 0.069(7) Uani 0.59(4) 1 d P A 2
H11' H 1.9251 -0.0135 1.0341 0.083 Uiso 0.59(4) 1 calc PR A 2
N6 N 1.9414(5) 0.0110(3) 1.1462(3) 0.0467(12) Uani 1 1 d . . .
N7 N 0.6632(5) 0.2804(3) 0.5522(3) 0.0419(11) Uani 1 1 d . . .
N8 N 0.7051(6) 0.2574(3) 0.6162(4) 0.0602(16) Uani 1 1 d . . .
N9 N 0.5840(4) 0.3690(3) 0.6440(3) 0.0368(10) Uani 1 1 d . . .
N10 N 0.3156(7) -0.0749(4) 0.3103(4) 0.0850(16) Uani 1 1 d D . .
N11 N 0.3635(7) -0.0451(4) 0.2524(4) 0.0850(16) Uani 1 1 d D . .
N12 N 0.1518(8) -0.0947(4) 0.2260(5) 0.103(3) Uani 1 1 d . . .
C1 C 1.4106(6) 0.2024(3) 1.1767(4) 0.0436(14) Uani 1 1 d . A .
C2 C 1.4863(9) 0.2189(5) 1.2453(4) 0.074(2) Uani 1 1 d . . .
H2A H 1.4447 0.2262 1.2907 0.088 Uiso 1 1 calc R . .
C3 C 1.6261(8) 0.2242(5) 1.2448(5) 0.073(2) Uani 1 1 d . A .
H3A H 1.6768 0.2348 1.2909 0.088 Uiso 1 1 calc R . .
C4 C 1.6900(6) 0.2149(4) 1.1822(4) 0.0501(16) Uani 1 1 d . . .
C5 C 1.6154(7) 0.2024(5) 1.1165(5) 0.071(2) Uani 1 1 d . A .
H5A H 1.6582 0.2002 1.0721 0.086 Uiso 1 1 calc R . .
C6 C 1.4778(7) 0.1929(5) 1.1128(4) 0.065(2) Uani 1 1 d . . .
H6A H 1.4300 0.1797 1.0658 0.078 Uiso 1 1 calc R A .
C7 C 1.2615(6) 0.1944(4) 1.1726(4) 0.0512(16) Uani 1 1 d . . .
H7A H 1.2333 0.1436 1.1366 0.061 Uiso 1 1 calc R A .
H7B H 1.2327 0.1919 1.2218 0.061 Uiso 1 1 calc R . .
C8 C 1.8392(7) 0.2177(4) 1.1830(5) 0.065(2) Uani 1 1 d . A .
H8A H 1.8670 0.2516 1.1504 0.077 Uiso 1 1 calc R . .
H8B H 1.8765 0.2420 1.2341 0.077 Uiso 1 1 calc R . .
C9 C 1.1195(6) 0.3346(4) 1.0813(3) 0.0419(13) Uani 1 1 d . . .
H9A H 1.0937 0.3535 1.0388 0.050 Uiso 1 1 calc R . .
C10 C 1.1528(5) 0.3305(3) 1.1938(3) 0.0350(12) Uani 1 1 d . . .
H10A H 1.1563 0.3429 1.2465 0.042 Uiso 1 1 calc R A .
C12 C 1.9063(8) 0.0772(4) 1.1912(4) 0.0600(19) Uani 1 1 d . A .
H12A H 1.8935 0.0827 1.2423 0.072 Uiso 1 1 calc R B 1
C13 C 0.6180(7) 0.1562(4) 0.4523(4) 0.0476(15) Uani 1 1 d . . .
C14 C 0.6845(7) 0.0845(4) 0.4327(4) 0.064(2) Uani 1 1 d . . .
H14A H 0.7782 0.0856 0.4359 0.077 Uiso 1 1 calc R . .
C15 C 0.6156(7) 0.0102(4) 0.4084(4) 0.0573(18) Uani 1 1 d . . .
H15A H 0.6630 -0.0380 0.3958 0.069 Uiso 1 1 calc R . .
C16 C 0.4772(6) 0.0077(4) 0.4028(3) 0.0446(14) Uani 1 1 d . . .
C17 C 0.4095(7) 0.0797(4) 0.4228(5) 0.0620(19) Uani 1 1 d . . .
H17A H 0.3158 0.0790 0.4196 0.074 Uiso 1 1 calc R . .
C18 C 0.4807(7) 0.1532(4) 0.4476(5) 0.0615(19) Uani 1 1 d . . .
H18A H 0.4339 0.2015 0.4613 0.074 Uiso 1 1 calc R . .
C19 C 0.6945(8) 0.2347(4) 0.4777(4) 0.065(2) Uani 1 1 d . . .
H19A H 0.7901 0.2240 0.4780 0.078 Uiso 1 1 calc R . .
H19B H 0.6746 0.2677 0.4418 0.078 Uiso 1 1 calc R . .
C20 C 0.4063(7) -0.0722(4) 0.3769(4) 0.0554(17) Uani 1 1 d . . .
H20A H 0.4717 -0.1150 0.3647 0.067 Uiso 1 1 calc R . .
H20B H 0.3550 -0.0823 0.4173 0.067 Uiso 1 1 calc R . .
C21 C 0.6529(7) 0.3118(4) 0.6682(4) 0.0508(16) Uani 1 1 d . . .
H21A H 0.6626 0.3113 0.7192 0.061 Uiso 1 1 calc R . .
C22 C 0.5933(5) 0.3466(3) 0.5707(3) 0.0394(12) Uani 1 1 d . . .
H22A H 0.5553 0.3741 0.5364 0.047 Uiso 1 1 calc R . .
C23 C 0.2624(9) -0.0576(6) 0.2019(6) 0.088(3) Uani 1 1 d . . .
H23 H 0.2632 -0.0437 0.1556 0.106 Uiso 1 1 calc R . .
C24 C 0.2073(8) -0.1050(5) 0.2827(5) 0.070(2) Uani 1 1 d . . .
H24 H 0.1641 -0.1388 0.3077 0.084 Uiso 1 1 calc R . .
C25 C 0.7023(5) 0.5709(3) 1.0521(3) 0.0255(10) Uani 1 1 d . . .
C26 C 0.6684(5) 0.5343(3) 0.9771(3) 0.0262(10) Uani 1 1 d . . .
H26A H 0.7152 0.4891 0.9524 0.031 Uiso 1 1 calc R . .
C27 C 0.5641(5) 0.5648(3) 0.9379(3) 0.0266(10) Uani 1 1 d . . .
C28 C 0.4941(5) 0.6302(3) 0.9746(3) 0.0306(11) Uani 1 1 d . . .
H28A H 0.4231 0.6499 0.9490 0.037 Uiso 1 1 calc R . .
C29 C 0.5286(5) 0.6673(3) 1.0501(3) 0.0280(10) Uani 1 1 d . . .
C30 C 0.6338(5) 0.6383(3) 1.0886(3) 0.0276(10) Uani 1 1 d . . .
H30A H 0.6581 0.6641 1.1389 0.033 Uiso 1 1 calc R . .
C31 C 0.8125(5) 0.5391(3) 1.0948(3) 0.0273(10) Uani 1 1 d . . .
C32 C 0.5276(5) 0.5270(3) 0.8565(3) 0.0292(10) Uani 1 1 d . . .
C33 C 0.1859(5) 0.5621(3) 0.5547(3) 0.0278(10) Uani 1 1 d . . .
C34 C 0.1619(5) 0.5345(3) 0.4766(3) 0.0259(10) Uani 1 1 d . . .
H34A H 0.2093 0.4906 0.4501 0.031 Uiso 1 1 calc R . .
C35 C 0.0691(5) 0.5716(3) 0.4384(3) 0.0262(10) Uani 1 1 d . . .
C36 C -0.0017(5) 0.6366(3) 0.4774(3) 0.0275(10) Uani 1 1 d . . .
H36A H -0.0656 0.6615 0.4517 0.033 Uiso 1 1 calc R . .
C37 C 0.0226(5) 0.6645(3) 0.5545(3) 0.0272(10) Uani 1 1 d . . .
C38 C 0.1146(5) 0.6269(3) 0.5930(3) 0.0291(10) Uani 1 1 d . . .
H38A H 0.1288 0.6453 0.6453 0.035 Uiso 1 1 calc R . .
C39 C 0.2888(5) 0.5220(3) 0.5955(3) 0.0312(11) Uani 1 1 d . . .
C40 C 0.0443(5) 0.5423(3) 0.3543(3) 0.0268(10) Uani 1 1 d . . .

loop_
_atom_site_aniso_label
_atom_site_aniso_U_11
_atom_site_aniso_U_22
_atom_site_aniso_U_33
_atom_site_aniso_U_23
_atom_site_aniso_U_13
_atom_site_aniso_U_12
Cd1 0.02690(19) 0.0311(2) 0.02250(19) 0.00429(14) -0.00200(13) 0.00832(14)
Cd2 0.0295(2) 0.0381(2) 0.0234(2) 0.00253(16) -0.00140(14) 0.00877(15)
Cd3 0.0396(2) 0.0336(2) 0.0513(3) 0.00745(19) -0.00160(19) 0.00470(17)
S1 0.0318(6) 0.0335(7) 0.0346(7) 0.0048(6) 0.0027(5) 0.0111(5)
S2 0.0464(8) 0.0356(7) 0.0315(7) 0.0036(6) 0.0044(6) 0.0124(6)
O1 0.0333(19) 0.044(2) 0.0243(19) 0.0055(16) -0.0066(15) 0.0091(16)
O2 0.053(2) 0.045(2) 0.035(2) 0.0014(19) -0.0083(19) 0.0239(19)
O3 0.035(2) 0.050(2) 0.028(2) -0.0022(17) -0.0046(16) 0.0128(17)
O4 0.033(2) 0.069(3) 0.028(2) 0.0039(19) -0.0108(16) 0.0194(19)
O5 0.070(3) 0.061(3) 0.042(3) 0.011(2) 0.015(2) 0.027(2)
O6 0.046(2) 0.034(2) 0.085(4) 0.010(2) 0.010(2) 0.0051(18)
O7 0.036(2) 0.051(2) 0.057(3) 0.010(2) -0.0016(19) 0.0167(18)
O8 0.042(2) 0.054(2) 0.026(2) 0.0119(18) -0.0063(16) 0.0081(18)
O9 0.069(3) 0.060(3) 0.040(3) -0.001(2) -0.013(2) 0.034(2)
O10 0.044(2) 0.047(2) 0.0238(19) 0.0022(17) 0.0001(16) 0.0126(18)
O11 0.036(2) 0.055(2) 0.025(2) 0.0086(18) -0.0052(15) 0.0152(18)
O12 0.173(9) 0.099(5) 0.110(7) 0.061(5) 0.107(7) 0.086(6)
O13 0.106(4) 0.080(4) 0.087(4) -0.020(3) -0.015(3) 0.055(3)
O14 0.106(4) 0.080(4) 0.087(4) -0.020(3) -0.015(3) 0.055(3)
O13' 0.106(4) 0.080(4) 0.087(4) -0.020(3) -0.015(3) 0.055(3)
O14' 0.106(4) 0.080(4) 0.087(4) -0.020(3) -0.015(3) 0.055(3)
O15 0.0303(19) 0.047(2) 0.043(2) 0.0127(19) 0.0007(17) 0.0047(16)
O16 0.0262(18) 0.041(2) 0.043(2) 0.0134(19) 0.0018(16) 0.0052(16)
O17 0.037(2) 0.051(2) 0.048(3) 0.011(2) 0.0077(19) 0.0079(18)
O18 0.035(2) 0.053(3) 0.060(3) 0.023(2) 0.0055(19) 0.0071(18)
O19 0.063(3) 0.096(4) 0.104(5) 0.060(4) 0.042(3) 0.047(3)
O20 0.084(4) 0.037(3) 0.138(6) 0.027(3) 0.030(4) 0.013(3)
O21 0.095(4) 0.061(3) 0.072(4) 0.016(3) 0.034(3) 0.010(3)
O22 0.047(3) 0.073(3) 0.045(3) -0.016(2) 0.007(2) -0.005(2)
O23 0.073(3) 0.061(3) 0.044(3) 0.008(2) -0.001(2) 0.015(2)
O24 0.058(3) 0.043(2) 0.039(2) 0.006(2) 0.004(2) 0.012(2)
O25 0.059(4) 0.059(4) 0.055(4) 0.011(3) 0.003(3) 0.002(3)
O26 0.059(5) 0.031(4) 0.081(7) 0.030(5) 0.019(5) 0.002(4)
O27 0.062(5) 0.047(4) 0.066(6) 0.025(4) 0.009(4) 0.005(4)
O28 0.062(5) 0.047(4) 0.066(6) 0.025(4) 0.009(4) 0.005(4)
N1 0.040(3) 0.035(2) 0.035(3) 0.004(2) 0.004(2) 0.0131(19)
N2 0.056(3) 0.047(3) 0.035(3) 0.000(2) 0.005(2) 0.014(2)
N3 0.026(2) 0.036(2) 0.029(2) 0.0027(19) 0.0024(17) 0.0082(17)
N4 0.035(3) 0.034(3) 0.064(4) 0.010(3) 0.005(2) 0.011(2)
N5 0.074(15) 0.036(8) 0.098(16) 0.019(9) -0.010(12) -0.016(9)
C11 0.047(13) 0.038(9) 0.069(13) 0.017(8) 0.023(11) -0.002(8)
N5' 0.095(14) 0.053(8) 0.060(9) 0.024(7) 0.023(8) 0.021(8)
C11' 0.103(19) 0.058(10) 0.051(8) 0.016(7) 0.022(10) 0.041(12)
N6 0.053(3) 0.036(3) 0.051(3) 0.009(2) 0.007(2) 0.014(2)
N7 0.046(3) 0.031(2) 0.042(3) -0.006(2) 0.016(2) -0.008(2)
N8 0.064(4) 0.046(3) 0.062(4) 0.001(3) -0.013(3) 0.014(3)
N9 0.036(2) 0.038(2) 0.030(2) -0.001(2) -0.0007(19) 0.0065(19)
N10 0.085(4) 0.073(3) 0.094(4) 0.024(3) -0.028(3) -0.017(3)
N11 0.085(4) 0.073(3) 0.094(4) 0.024(3) -0.028(3) -0.017(3)
N12 0.092(6) 0.069(5) 0.147(8) 0.044(5) -0.064(6) -0.032(4)
C1 0.051(4) 0.038(3) 0.044(3) 0.012(3) 0.007(3) 0.021(3)
C2 0.083(6) 0.092(6) 0.040(4) 0.004(4) 0.013(4) 0.023(5)
C3 0.063(5) 0.088(6) 0.052(5) -0.009(4) -0.015(4) 0.015(4)
C4 0.046(3) 0.032(3) 0.068(5) 0.005(3) -0.001(3) 0.019(3)
C5 0.054(4) 0.109(7) 0.062(5) 0.038(5) 0.020(4) 0.038(4)
C6 0.054(4) 0.100(6) 0.040(4) 0.015(4) 0.003(3) 0.030(4)
C7 0.057(4) 0.036(3) 0.064(4) 0.016(3) 0.013(3) 0.020(3)
C8 0.060(4) 0.032(3) 0.094(6) 0.005(4) -0.006(4) 0.004(3)
C9 0.042(3) 0.049(3) 0.034(3) 0.007(3) 0.001(2) 0.013(3)
C10 0.033(3) 0.036(3) 0.033(3) 0.005(2) -0.001(2) 0.010(2)
C12 0.083(5) 0.044(4) 0.057(4) 0.013(3) 0.022(4) 0.021(3)
C13 0.065(4) 0.035(3) 0.038(3) -0.004(3) 0.018(3) -0.005(3)
C14 0.051(4) 0.052(4) 0.075(5) -0.016(4) 0.019(4) 0.001(3)
C15 0.054(4) 0.039(3) 0.067(5) -0.011(3) 0.007(3) 0.004(3)
C16 0.058(4) 0.035(3) 0.037(3) 0.003(3) -0.006(3) -0.005(3)
C17 0.052(4) 0.045(4) 0.080(5) 0.001(4) -0.008(4) 0.003(3)
C18 0.061(4) 0.040(3) 0.080(5) 0.008(4) 0.003(4) 0.009(3)
C19 0.077(5) 0.049(4) 0.060(5) -0.015(3) 0.042(4) -0.019(3)
C20 0.063(4) 0.044(4) 0.056(4) 0.011(3) -0.017(3) -0.006(3)
C21 0.069(4) 0.037(3) 0.041(4) 0.002(3) -0.010(3) 0.009(3)
C22 0.038(3) 0.042(3) 0.035(3) 0.002(3) 0.006(2) 0.004(2)
C23 0.075(6) 0.109(8) 0.078(7) 0.022(6) -0.013(5) -0.013(5)
C24 0.069(5) 0.052(4) 0.081(6) 0.010(4) -0.023(4) -0.001(4)
C25 0.026(2) 0.029(2) 0.022(2) 0.008(2) -0.0040(18) 0.0022(18)
C26 0.026(2) 0.030(2) 0.021(2) 0.004(2) -0.0037(18) 0.0049(19)
C27 0.024(2) 0.034(3) 0.021(2) 0.008(2) -0.0035(18) 0.0042(19)
C28 0.027(2) 0.038(3) 0.027(3) 0.010(2) -0.005(2) 0.006(2)
C29 0.026(2) 0.029(2) 0.027(3) 0.003(2) -0.0030(19) 0.0063(19)
C30 0.030(2) 0.032(3) 0.019(2) 0.004(2) -0.0012(19) 0.0019(19)
C31 0.024(2) 0.031(2) 0.027(3) 0.009(2) -0.0060(19) 0.0021(19)
C32 0.026(2) 0.037(3) 0.023(3) 0.005(2) -0.0029(19) -0.002(2)
C33 0.029(2) 0.029(2) 0.026(3) 0.009(2) -0.0008(19) -0.0007(19)
C34 0.028(2) 0.029(2) 0.020(2) 0.0032(19) -0.0003(18) -0.0002(19)
C35 0.029(2) 0.029(2) 0.019(2) 0.0029(19) -0.0044(18) -0.0022(19)
C36 0.026(2) 0.033(3) 0.023(2) 0.007(2) -0.0029(19) 0.0047(19)
C37 0.029(2) 0.027(2) 0.024(2) 0.003(2) 0.0013(19) 0.0024(19)
C38 0.032(3) 0.036(3) 0.019(2) 0.006(2) -0.0020(19) 0.002(2)
C39 0.029(2) 0.044(3) 0.022(3) 0.011(2) -0.002(2) 0.002(2)
C40 0.024(2) 0.033(3) 0.023(2) 0.007(2) -0.0009(19) -0.0009(19)

loop_
_atom_type_symbol
_atom_type_description
_atom_type_scat_dispersion_real
_atom_type_scat_dispersion_imag
_atom_type_scat_source
C C 0.0033 0.0016 'International Tables Vol C Tables 4.2.6.8 and 6.1.1.4'
H H 0.0000 0.0000 'International Tables Vol C Tables 4.2.6.8 and 6.1.1.4'
N N 0.0061 0.0033 'International Tables Vol C Tables 4.2.6.8 and 6.1.1.4'
O O 0.0106 0.0060 'International Tables Vol C Tables 4.2.6.8 and 6.1.1.4'
Cd Cd -0.8075 1.2024 'International Tables Vol C Tables 4.2.6.8 and 6.1.1.4'
S S 0.1246 0.1234 'International Tables Vol C Tables 4.2.6.8 and 6.1.1.4'

loop_
_geom_angle_atom_site_label_1
_geom_angle_atom_site_label_2
_geom_angle_atom_site_label_3
_geom_angle
_geom_angle_site_symmetry_1
_geom_angle_site_symmetry_3
O15 Cd1 N3 96.84(15) . .
O15 Cd1 O1 87.95(14) . .
N3 Cd1 O1 139.89(14) . .
O15 Cd1 O16 177.07(13) . .
N3 Cd1 O16 84.47(14) . .
O1 Cd1 O16 89.37(13) . .
O15 Cd1 O11 90.29(14) . 1_656
N3 Cd1 O11 136.87(13) . 1_656
O1 Cd1 O11 82.62(12) . 1_656
O16 Cd1 O11 90.52(14) . 1_656
O15 Cd1 O10 89.27(14) . 1_656
N3 Cd1 O10 84.06(14) . 1_656
O1 Cd1 O10 135.95(13) . 1_656
O16 Cd1 O10 93.48(14) . 1_656
O11 Cd1 O10 53.44(12) 1_656 1_656
O15 Cd1 O2 93.91(14) . .
N3 Cd1 O2 88.00(14) . .
O1 Cd1 O2 51.90(12) . .
O16 Cd1 O2 83.50(14) . .
O11 Cd1 O2 134.03(11) 1_656 .
O10 Cd1 O2 171.75(12) 1_656 .
O8 Cd2 N9 132.28(15) . .
O8 Cd2 O18 89.14(15) . .
N9 Cd2 O18 90.45(16) . .
O8 Cd2 O4 85.89(13) . .
N9 Cd2 O4 141.44(15) . .
O18 Cd2 O4 96.30(16) . .
O8 Cd2 O17 90.07(15) . .
N9 Cd2 O17 86.40(16) . .
O18 Cd2 O17 174.96(16) . .
O4 Cd2 O17 88.61(15) . .
O8 Cd2 O3 138.99(13) . .
N9 Cd2 O3 88.61(14) . .
O18 Cd2 O3 87.23(15) . .
O4 Cd2 O3 54.05(12) . .
O17 Cd2 O3 96.61(14) . .
O8 Cd2 C32 111.94(15) . .
N9 Cd2 C32 115.78(16) . .
O18 Cd2 C32 90.28(16) . .
O4 Cd2 C32 26.80(13) . .
O17 Cd2 C32 94.62(15) . .
O3 Cd2 C32 27.36(13) . .
O20 Cd3 N12 94.4(2) . 1_756
O20 Cd3 O21 89.1(2) . .
N12 Cd3 O21 100.6(3) 1_756 .
O20 Cd3 O22 87.6(2) . .
N12 Cd3 O22 167.7(3) 1_756 .
O21 Cd3 O22 91.6(2) . .
O20 Cd3 N6 172.9(2) . .
N12 Cd3 N6 92.1(2) 1_756 .
O21 Cd3 N6 86.87(19) . .
O22 Cd3 N6 86.7(2) . .
O20 Cd3 O19 91.9(2) . .
N12 Cd3 O19 84.5(3) 1_756 .
O21 Cd3 O19 174.7(2) . .
O22 Cd3 O19 83.3(2) . .
N6 Cd3 O19 91.63(19) . .
O5 S1 O6 113.7(3) . .
O5 S1 O7 112.8(3) . .
O6 S1 O7 111.5(3) . .
O5 S1 C29 106.7(2) . .
O6 S1 C29 105.7(3) . .
O7 S1 C29 105.7(2) . .
O14' S2 O13' 113.3(19) . .
O14' S2 O14 130.5(17) . .
O14' S2 O13 84.1(15) . .
O13' S2 O13 136.9(10) . .
O14 S2 O13 108.2(5) . .
O13' S2 O12 87.0(12) . .
O14 S2 O12 113.0(6) . .
O13 S2 O12 115.3(6) . .
O14' S2 C37 114.9(15) . .
O13' S2 C37 101.3(8) . .
O14 S2 C37 107.3(4) . .
O13 S2 C37 106.3(3) . .
O12 S2 C37 106.3(3) . .
C31 O1 Cd1 101.7(3) . .
C31 O2 Cd1 85.0(3) . .
C32 O3 Cd2 90.0(3) . .
C32 O4 Cd2 93.8(3) . .
C39 O8 Cd2 106.6(3) . .
C40 O10 Cd1 91.1(3) . 1_454
C40 O11 Cd1 93.4(3) . 1_454
Cd1 O15 H1W 90.1(15) . .
Cd1 O15 H2W 88.9(15) . .
H1W O15 H2W 108(3) . .
Cd1 O16 H3W 133(4) . .
Cd1 O16 H4W 110(3) . .
H3W O16 H4W 107(3) . .
Cd2 O17 H5W 82.9(14) . .
Cd2 O17 H6W 81.8(14) . .
H5W O17 H6W 107(3) . .
Cd2 O18 H7W 87.8(14) . .
Cd2 O18 H8W 121(4) . .
H7W O18 H8W 104(3) . .
Cd3 O19 H9W 82.4(14) . .
Cd3 O19 H10W 161(6) . .
H9W O19 H10W 102(3) . .
Cd3 O20 H11W 90.1(15) . .
Cd3 O20 H12W 119(5) . .
H11W O20 H12W 105(3) . .
Cd3 O21 H13W 126(6) . .
Cd3 O21 H14W 98(6) . .
H13W O21 H14W 106(3) . .
Cd3 O22 H15W 126(5) . .
Cd3 O22 H16W 111(5) . .
H15W O22 H16W 102(3) . .
H17W O23 H18W 105(3) . .
H19W O24 H20W 100(3) . .
C10 N1 N2 110.9(5) . .
C10 N1 C7 127.5(5) . .
N2 N1 C7 121.6(5) . .
C9 N2 N1 102.0(5) . .
C10 N3 C9 103.7(4) . .
C10 N3 Cd1 122.3(4) . .
C9 N3 Cd1 133.2(3) . .
N5 N4 C12 106.4(10) . .
C12 N4 N5' 107.3(7) . .
N5 N4 C8 119.7(10) . .
C12 N4 C8 130.7(7) . .
N5' N4 C8 119.2(7) . .
N4 N5 C11 105.1(16) . .
N5 C11 N6 111.2(17) . .
N5 C11 C12 73.0(13) . .
N5 C11 H11 124.4 . .
N6 C11 H11 124.4 . .
C12 C11 H11 159.5 . .
C11' N5' N4 103.1(10) . .
N5' C11' N6 113.5(13) . .
N5' C11' H11' 123.2 . .
N6 C11' H11' 123.2 . .
C12 N6 C11' 102.9(8) . .
C12 N6 C11 98.1(9) . .
C12 N6 Cd3 133.7(5) . .
C11' N6 Cd3 119.3(9) . .
C11 N6 Cd3 126.2(9) . .
C22 N7 N8 109.1(5) . .
C22 N7 C19 128.5(6) . .
N8 N7 C19 122.4(5) . .
C21 N8 N7 102.2(5) . .
C22 N9 C21 102.6(5) . .
C22 N9 Cd2 125.0(4) . .
C21 N9 Cd2 132.3(4) . .
C24 N10 N11 102.3(7) . .
C24 N10 C20 139.1(8) . .
N11 N10 C20 118.0(7) . .
C23 N11 N10 103.3(7) . .
C24 N12 C23 96.5(8) . .
C24 N12 Cd3 141.7(8) . 1_354
C23 N12 Cd3 121.6(6) . 1_354
C6 C1 C2 117.6(6) . .
C6 C1 C7 120.7(6) . .
C2 C1 C7 121.7(6) . .
C1 C2 C3 118.5(7) . .
C1 C2 H2A 120.7 . .
C3 C2 H2A 120.7 . .
C4 C3 C2 123.2(7) . .
C4 C3 H3A 118.4 . .
C2 C3 H3A 118.4 . .
C3 C4 C5 117.7(7) . .
C3 C4 C8 122.1(7) . .
C5 C4 C8 120.2(7) . .
C4 C5 C6 121.8(7) . .
C4 C5 H5A 119.1 . .
C6 C5 H5A 119.1 . .
C1 C6 C5 120.9(7) . .
C1 C6 H6A 119.5 . .
C5 C6 H6A 119.5 . .
N1 C7 C1 112.4(5) . .
N1 C7 H7A 109.1 . .
C1 C7 H7A 109.1 . .
N1 C7 H7B 109.1 . .
C1 C7 H7B 109.1 . .
H7A C7 H7B 107.9 . .
N4 C8 C4 110.5(5) . .
N4 C8 H8A 109.5 . .
C4 C8 H8A 109.5 . .
N4 C8 H8B 109.5 . .
C4 C8 H8B 109.5 . .
H8A C8 H8B 108.1 . .
N2 C9 N3 114.5(5) . .
N2 C9 H9A 122.7 . .
N3 C9 H9A 122.7 . .
N3 C10 N1 108.9(5) . .
N3 C10 H10A 125.6 . .
N1 C10 H10A 125.6 . .
N6 C12 N4 111.6(7) . .
N4 C12 C11 73.7(7) . .
N6 C12 H12A 124.2 . .
N4 C12 H12A 124.2 . .
C11 C12 H12A 155.6 . .
C14 C13 C18 118.3(6) . .
C14 C13 C19 120.2(6) . .
C18 C13 C19 121.5(6) . .
C13 C14 C15 121.4(6) . .
C13 C14 H14A 119.3 . .
C15 C14 H14A 119.3 . .
C16 C15 C14 120.0(6) . .
C16 C15 H15A 120.0 . .
C14 C15 H15A 120.0 . .
C17 C16 C15 118.9(6) . .
C17 C16 C20 122.2(6) . .
C15 C16 C20 118.8(6) . .
C16 C17 C18 120.0(6) . .
C16 C17 H17A 120.0 . .
C18 C17 H17A 120.0 . .
C13 C18 C17 121.3(6) . .
C13 C18 H18A 119.3 . .
C17 C18 H18A 119.3 . .
N7 C19 C13 112.9(5) . .
N7 C19 H19A 109.0 . .
C13 C19 H19A 109.0 . .
N7 C19 H19B 109.0 . .
C13 C19 H19B 109.0 . .
H19A C19 H19B 107.8 . .
N10 C20 C16 111.2(5) . .
N10 C20 H20A 109.4 . .
C16 C20 H20A 109.4 . .
N10 C20 H20B 109.4 . .
C16 C20 H20B 109.4 . .
H20A C20 H20B 108.0 . .
N8 C21 N9 115.3(6) . .
N8 C21 H21A 122.3 . .
N9 C21 H21A 122.3 . .
N7 C22 N9 110.7(5) . .
N7 C22 H22A 124.7 . .
N9 C22 H22A 124.7 . .
N11 C23 N12 111.5(9) . .
N11 C23 C24 74.2(6) . .
N11 C23 H23 124.2 . .
N12 C23 H23 124.2 . .
C24 C23 H23 161.3 . .
N12 C24 N10 125.1(10) . .
N10 C24 C23 79.9(6) . .
N12 C24 H24 117.5 . .
N10 C24 H24 117.5 . .
C23 C24 H24 160.8 . .
C26 C25 C30 120.0(4) . .
C26 C25 C31 121.0(4) . .
C30 C25 C31 119.0(4) . .
C25 C26 C27 120.2(4) . .
C25 C26 H26A 119.9 . .
C27 C26 H26A 119.9 . .
C28 C27 C26 119.7(5) . .
C28 C27 C32 119.2(4) . .
C26 C27 C32 121.1(4) . .
C27 C28 C29 120.0(4) . .
C27 C28 H28A 120.0 . .
C29 C28 H28A 120.0 . .
C30 C29 C28 120.3(4) . .
C30 C29 S1 119.2(4) . .
C28 C29 S1 120.4(4) . .
C25 C30 C29 119.7(4) . .
C25 C30 H30A 120.2 . .
C29 C30 H30A 120.2 . .
O2 C31 O1 121.1(4) . .
O2 C31 C25 121.0(5) . .
O1 C31 C25 117.9(4) . .
O4 C32 O3 121.6(5) . .
O4 C32 C27 118.3(5) . .
O3 C32 C27 120.1(4) . .
O4 C32 Cd2 59.4(3) . .
O3 C32 Cd2 62.7(3) . .
C27 C32 Cd2 173.0(3) . .
C38 C33 C34 119.0(4) . .
C38 C33 C39 121.0(5) . .
C34 C33 C39 120.0(4) . .
C35 C34 C33 120.5(5) . .
C35 C34 H34A 119.7 . .
C33 C34 H34A 119.7 . .
C34 C35 C36 120.0(4) . .
C34 C35 C40 120.4(4) . .
C36 C35 C40 119.6(4) . .
C37 C36 C35 119.7(4) . .
C37 C36 H36A 120.2 . .
C35 C36 H36A 120.2 . .
C38 C37 C36 120.4(5) . .
C38 C37 S2 119.4(4) . .
C36 C37 S2 120.1(4) . .
C33 C38 C37 120.4(5) . .
C33 C38 H38A 119.8 . .
C37 C38 H38A 119.8 . .
O9 C39 O8 122.5(5) . .
O9 C39 C33 120.4(5) . .
O8 C39 C33 117.1(5) . .
O11 C40 O10 122.1(5) . .
O11 C40 C35 118.0(4) . .
O10 C40 C35 119.9(4) . .

loop_
_geom_bond_atom_site_label_1
_geom_bond_atom_site_label_2
_geom_bond_distance
_geom_bond_site_symmetry_2
Cd1 O15 2.265(4) .
Cd1 N3 2.280(4) .
Cd1 O1 2.285(3) .
Cd1 O16 2.312(4) .
Cd1 O11 2.414(4) 1_656
Cd1 O10 2.459(4) 1_656
Cd1 O2 2.650(4) .
Cd2 O8 2.261(4) .
Cd2 N9 2.263(4) .
Cd2 O18 2.271(4) .
Cd2 O4 2.367(4) .
Cd2 O17 2.372(4) .
Cd2 O3 2.438(4) .
Cd2 C32 2.744(5) .
Cd3 O20 2.246(5) .
Cd3 N12 2.265(7) 1_756
Cd3 O21 2.280(5) .
Cd3 O22 2.299(5) .
Cd3 N6 2.313(5) .
Cd3 O19 2.350(5) .
S1 O5 1.430(5) .
S1 O6 1.442(5) .
S1 O7 1.459(4) .
S1 C29 1.774(5) .
S2 O14' 1.41(5) .
S2 O13' 1.54(3) .
S2 O14 1.406(11) .
S2 O13 1.398(7) .
S2 O12 1.409(7) .
S2 C37 1.785(5) .
O1 C31 1.264(6) .
O2 C31 1.244(6) .
O3 C32 1.261(6) .
O4 C32 1.240(6) .
O8 C39 1.251(6) .
O9 C39 1.226(7) .
O10 C40 1.255(6) .
O10 Cd1 2.459(4) 1_454
O11 C40 1.250(6) .
O11 Cd1 2.414(4) 1_454
O15 H1W 0.869(19) .
O15 H2W 0.871(19) .
O16 H3W 0.892(19) .
O16 H4W 0.876(19) .
O17 H5W 0.876(19) .
O17 H6W 0.881(19) .
O18 H7W 0.891(19) .
O18 H8W 0.892(19) .
O19 H9W 0.896(19) .
O19 H10W 0.90(2) .
O20 H11W 0.89(2) .
O20 H12W 0.891(19) .
O21 H13W 0.88(2) .
O21 H14W 0.88(2) .
O22 H15W 0.91(2) .
O22 H16W 0.89(2) .
O23 H17W 0.89(2) .
O23 H18W 0.88(2) .
O24 H19W 0.886(19) .
O24 H20W 0.893(19) .
N1 C10 1.335(7) .
N1 N2 1.345(7) .
N1 C7 1.482(7) .
N2 C9 1.329(7) .
N3 C10 1.329(7) .
N3 C9 1.339(7) .
N4 N5 1.25(2) .
N4 C12 1.307(8) .
N4 N5' 1.356(17) .
N4 C8 1.478(8) .
N5 C11 1.33(3) .
C11 N6 1.348(17) .
C11 H11 0.9400 .
N5' C11' 1.312(18) .
C11' N6 1.325(15) .
C11' H11' 0.9400 .
N6 C12 1.292(8) .
N7 C22 1.319(7) .
N7 N8 1.375(8) .
N7 C19 1.458(8) .
N8 C21 1.300(8) .
N9 C22 1.322(7) .
N9 C21 1.346(7) .
N10 C24 1.224(9) .
N10 N11 1.397(9) .
N10 C20 1.474(9) .
N11 C23 1.314(10) .
N12 C24 1.206(10) .
N12 C23 1.421(12) .
N12 Cd3 2.265(7) 1_354
C1 C6 1.370(9) .
C1 C2 1.400(10) .
C1 C7 1.499(9) .
C2 C3 1.408(11) .
C2 H2A 0.9400 .
C3 C4 1.331(10) .
C3 H3A 0.9400 .
C4 C5 1.354(10) .
C4 C8 1.499(9) .
C5 C6 1.387(10) .
C5 H5A 0.9400 .
C6 H6A 0.9400 .
C7 H7A 0.9800 .
C7 H7B 0.9800 .
C8 H8A 0.9800 .
C8 H8B 0.9800 .
C9 H9A 0.9400 .
C10 H10A 0.9400 .
C12 H12A 0.9400 .
C13 C14 1.377(9) .
C13 C18 1.378(9) .
C13 C19 1.495(8) .
C14 C15 1.398(9) .
C14 H14A 0.9400 .
C15 C16 1.388(9) .
C15 H15A 0.9400 .
C16 C17 1.388(9) .
C16 C20 1.489(8) .
C17 C18 1.398(9) .
C17 H17A 0.9400 .
C18 H18A 0.9400 .
C19 H19A 0.9800 .
C19 H19B 0.9800 .
C20 H20A 0.9800 .
C20 H20B 0.9800 .
C21 H21A 0.9400 .
C22 H22A 0.9400 .
C23 H23 0.9400 .
C24 H24 0.9400 .
C25 C26 1.390(6) .
C25 C30 1.392(7) .
C25 C31 1.500(6) .
C26 C27 1.411(6) .
C26 H26A 0.9400 .
C27 C28 1.380(7) .
C27 C32 1.502(7) .
C28 C29 1.401(7) .
C28 H28A 0.9400 .
C29 C30 1.398(6) .
C30 H30A 0.9400 .
C33 C38 1.387(7) .
C33 C34 1.407(7) .
C33 C39 1.506(7) .
C34 C35 1.381(6) .
C34 H34A 0.9400 .
C35 C36 1.393(7) .
C35 C40 1.512(6) .
C36 C37 1.389(7) .
C36 H36A 0.9400 .
C37 C38 1.386(7) .
C38 H38A 0.9400 .

loop_
_geom_hbond_atom_site_label_D
_geom_hbond_atom_site_label_H
_geom_hbond_atom_site_label_A
_geom_hbond_distance_DH
_geom_hbond_distance_HA
_geom_hbond_distance_DA
_geom_hbond_angle_DHA
_geom_hbond_site_symmetry_A
O15 H1W O3 0.869(19) 1.918(19) 2.662(5) 143(2) 2_767
O15 H2W O24 0.871(19) 2.03(2) 2.715(6) 135(3) .
O16 H3W O8 0.892(19) 1.92(4) 2.692(6) 144(5) 2_667
O16 H4W O4 0.876(19) 2.05(4) 2.723(5) 133(5) 2_667
O17 H5W O11 0.876(19) 2.26(3) 2.811(5) 121(3) 2_566
O17 H6W N9 0.881(19) 2.52(2) 3.174(6) 131.1(17) .
O18 H7W O10 0.891(19) 2.14(3) 2.767(5) 127(3) 2_666
O18 H8W O23 0.892(19) 1.84(2) 2.728(6) 172(6) 2_767
O19 H9W N12 0.896(19) 2.49(4) 3.104(12) 126(3) 1_756
O19 H10W N5' 0.90(2) 2.17(4) 2.870(13) 134(5) 2_957
O19 H10W N5 0.90(2) 2.57(5) 3.11(3) 119(4) 2_957
O20 H11W O26 0.89(2) 1.99(3) 2.765(12) 145(5) 1_646
O20 H12W O24 0.891(19) 1.98(2) 2.865(8) 171(7) 1_645
O21 H13W O25 0.88(2) 1.88(2) 2.757(9) 170(7) 1_646
O21 H14W O27 0.88(2) 2.03(4) 2.861(10) 157(7) 1_656
O22 H15W N2 0.91(2) 1.97(3) 2.841(7) 162(6) 2_857
O22 H16W O6 0.89(2) 1.92(3) 2.780(6) 162(7) 1_645
O23 H17W O13 0.89(2) 2.46(3) 3.211(12) 142(4) 2_667
O23 H17W O12 0.89(2) 2.56(4) 3.373(13) 152(5) 2_667
O23 H18W O9 0.88(2) 1.92(3) 2.756(7) 158(6) 1_656
O24 H19W O7 0.886(19) 1.96(2) 2.814(6) 161(4) 1_655
O24 H20W O2 0.893(19) 1.87(3) 2.709(6) 155(5) 2_767

loop_
_geom_torsion_atom_site_label_1
_geom_torsion_atom_site_label_2
_geom_torsion_atom_site_label_3
_geom_torsion_atom_site_label_4
_geom_torsion
_geom_torsion_site_symmetry_1
O15 Cd1 O1 C31 99.7(3) .
N3 Cd1 O1 C31 1.5(4) .
O16 Cd1 O1 C31 -79.1(3) .
O11 Cd1 O1 C31 -169.7(3) 1_656
O10 Cd1 O1 C31 -173.5(3) 1_656
O2 Cd1 O1 C31 3.1(3) .
O15 Cd1 O2 C31 -87.4(3) .
N3 Cd1 O2 C31 175.9(3) .
O1 Cd1 O2 C31 -3.1(3) .
O16 Cd1 O2 C31 91.2(3) .
O11 Cd1 O2 C31 6.8(4) 1_656
O8 Cd2 O3 C32 10.5(4) .
N9 Cd2 O3 C32 -173.5(3) .
O18 Cd2 O3 C32 96.0(3) .
O4 Cd2 O3 C32 -3.8(3) .
O17 Cd2 O3 C32 -87.3(3) .
O8 Cd2 O4 C32 -166.7(3) .
N9 Cd2 O4 C32 20.7(5) .
O18 Cd2 O4 C32 -78.0(3) .
O17 Cd2 O4 C32 103.1(3) .
O3 Cd2 O4 C32 3.9(3) .
N9 Cd2 O8 C39 1.8(4) .
O18 Cd2 O8 C39 91.6(4) .
O4 Cd2 O8 C39 -172.0(4) .
O17 Cd2 O8 C39 -83.4(4) .
O3 Cd2 O8 C39 176.4(3) .
C32 Cd2 O8 C39 -178.4(3) .
C10 N1 N2 C9 1.3(7) .
C7 N1 N2 C9 -177.5(5) .
O15 Cd1 N3 C10 109.9(4) .
O1 Cd1 N3 C10 -155.1(4) .
O16 Cd1 N3 C10 -72.7(4) .
O11 Cd1 N3 C10 12.2(5) 1_656
O10 Cd1 N3 C10 21.4(4) 1_656
O2 Cd1 N3 C10 -156.3(4) .
O15 Cd1 N3 C9 -82.3(5) .
O1 Cd1 N3 C9 12.7(6) .
O16 Cd1 N3 C9 95.1(5) .
O11 Cd1 N3 C9 180.0(5) 1_656
O10 Cd1 N3 C9 -170.8(5) 1_656
O2 Cd1 N3 C9 11.5(5) .
C12 N4 N5 C11 13.7(19) .
N5' N4 N5 C11 -83.7(19) .
C8 N4 N5 C11 175.7(12) .
N4 N5 C11 N6 3(2) .
N4 N5 C11 C12 -9.0(13) .
C12 N4 N5' C11' -6.5(15) .
C8 N4 N5' C11' -169.7(12) .
N4 N5' C11' N6 -1.3(19) .
N5' C11' N6 C12 8(2) .
N5' C11' N6 C11 -79(3) .
N5' C11' N6 Cd3 168.8(11) .
N5 C11 N6 C12 -18.0(19) .
N5 C11 N6 C11' 82(2) .
C12 C11 N6 C11' 100.5(16) .
N5 C11 N6 Cd3 176.1(12) .
C12 C11 N6 Cd3 -165.9(14) .
N12 Cd3 N6 C12 -78.0(7) 1_756
O21 Cd3 N6 C12 22.4(7) .
O22 Cd3 N6 C12 114.2(7) .
O19 Cd3 N6 C12 -162.6(7) .
N12 Cd3 N6 C11' 128.9(16) 1_756
O21 Cd3 N6 C11' -130.6(15) .
O22 Cd3 N6 C11' -38.8(15) .
O19 Cd3 N6 C11' 44.4(15) .
N12 Cd3 N6 C11 82.4(18) 1_756
O21 Cd3 N6 C11 -177.1(18) .
O22 Cd3 N6 C11 -85.3(18) .
O19 Cd3 N6 C11 -2.1(18) .
C22 N7 N8 C21 1.5(7) .
C19 N7 N8 C21 -177.9(6) .
O8 Cd2 N9 C22 15.8(6) .
O18 Cd2 N9 C22 -73.4(5) .
O4 Cd2 N9 C22 -174.2(4) .
O17 Cd2 N9 C22 102.6(5) .
O3 Cd2 N9 C22 -160.7(5) .
C32 Cd2 N9 C22 -164.0(4) .
O8 Cd2 N9 C21 -161.1(5) .
O18 Cd2 N9 C21 109.7(6) .
O4 Cd2 N9 C21 9.0(7) .
O17 Cd2 N9 C21 -74.2(6) .
O3 Cd2 N9 C21 22.5(6) .
C32 Cd2 N9 C21 19.2(6) .
C24 N10 N11 C23 6.0(10) .
C20 N10 N11 C23 178.6(8) .
C6 C1 C2 C3 -0.4(11) .
C7 C1 C2 C3 178.9(7) .
C1 C2 C3 C4 0.5(13) .
C2 C3 C4 C5 2.2(12) .
C2 C3 C4 C8 -177.6(7) .
C3 C4 C5 C6 -5.2(12) .
C8 C4 C5 C6 174.7(7) .
C2 C1 C6 C5 -2.5(11) .
C7 C1 C6 C5 178.2(7) .
C4 C5 C6 C1 5.4(12) .
C10 N1 C7 C1 -93.8(7) .
N2 N1 C7 C1 84.8(7) .
C6 C1 C7 N1 -70.4(8) .
C2 C1 C7 N1 110.3(7) .
N5 N4 C8 C4 125.6(18) .
C12 N4 C8 C4 -77.4(10) .
N5' N4 C8 C4 81.2(15) .
C3 C4 C8 N4 104.7(8) .
C5 C4 C8 N4 -75.2(9) .
N1 N2 C9 N3 -0.9(7) .
C10 N3 C9 N2 0.2(7) .
Cd1 N3 C9 N2 -169.2(4) .
C9 N3 C10 N1 0.6(6) .
Cd1 N3 C10 N1 171.5(3) .
N2 N1 C10 N3 -1.2(7) .
C7 N1 C10 N3 177.5(5) .
C11' N6 C12 N4 -12.7(17) .
C11 N6 C12 N4 27.1(16) .
Cd3 N6 C12 N4 -168.7(4) .
C11' N6 C12 C11 -39.7(9) .
Cd3 N6 C12 C11 164.2(16) .
N5 N4 C12 N6 -27.7(17) .
N5' N4 C12 N6 12.5(14) .
C8 N4 C12 N6 173.1(6) .
N5 N4 C12 C11 -9.2(12) .
N5' N4 C12 C11 31.0(10) .
C8 N4 C12 C11 -168.4(11) .
N5 C11 C12 N6 162.5(18) .
N5 C11 C12 N4 8.6(12) .
N6 C11 C12 N4 -153.8(15) .
C18 C13 C14 C15 0.2(12) .
C19 C13 C14 C15 -179.6(7) .
C13 C14 C15 C16 0.6(12) .
C14 C15 C16 C17 -1.0(11) .
C14 C15 C16 C20 -179.8(7) .
C15 C16 C17 C18 0.5(11) .
C20 C16 C17 C18 179.3(7) .
C14 C13 C18 C17 -0.8(11) .
C19 C13 C18 C17 179.1(7) .
C16 C17 C18 C13 0.4(12) .
C22 N7 C19 C13 -107.1(8) .
N8 N7 C19 C13 72.2(8) .
C14 C13 C19 N7 -122.3(7) .
C18 C13 C19 N7 57.8(10) .
C24 N10 C20 C16 -145.7(11) .
N11 N10 C20 C16 45.5(10) .
C17 C16 C20 N10 58.0(10) .
C15 C16 C20 N10 -123.2(7) .
N7 N8 C21 N9 -1.6(8) .
C22 N9 C21 N8 1.1(8) .
Cd2 N9 C21 N8 178.4(5) .
N8 N7 C22 N9 -1.0(7) .
C19 N7 C22 N9 178.4(5) .
C21 N9 C22 N7 0.0(6) .
Cd2 N9 C22 N7 -177.6(3) .
N10 N11 C23 N12 -0.1(11) .
N10 N11 C23 C24 -3.8(6) .
C24 N12 C23 N11 -5.9(11) .
Cd3 N12 C23 N11 177.9(6) 1_354
Cd3 N12 C23 C24 -176.3(11) 1_354
C23 N12 C24 N10 12.0(13) .
Cd3 N12 C24 N10 -173.1(8) 1_354
Cd3 N12 C24 C23 174.9(16) 1_354
N11 N10 C24 N12 -12.7(13) .
C20 N10 C24 N12 177.4(10) .
N11 N10 C24 C23 -4.0(6) .
C20 N10 C24 C23 -173.9(12) .
N11 C23 C24 N12 174.3(11) .
N11 C23 C24 N10 4.3(7) .
N12 C23 C24 N10 -170.0(11) .
C30 C25 C26 C27 -0.4(7) .
C31 C25 C26 C27 179.7(4) .
C25 C26 C27 C28 -1.2(7) .
C25 C26 C27 C32 178.9(4) .
C26 C27 C28 C29 1.5(8) .
C32 C27 C28 C29 -178.6(4) .
C27 C28 C29 C30 -0.1(8) .
C27 C28 C29 S1 177.1(4) .
O5 S1 C29 C30 -37.8(5) .
O6 S1 C29 C30 83.5(5) .
O7 S1 C29 C30 -158.1(4) .
O5 S1 C29 C28 144.9(4) .
O6 S1 C29 C28 -93.7(5) .
O7 S1 C29 C28 24.7(5) .
C26 C25 C30 C29 1.8(7) .
C31 C25 C30 C29 -178.3(4) .
C28 C29 C30 C25 -1.5(8) .
S1 C29 C30 C25 -178.8(4) .
Cd1 O2 C31 O1 5.2(5) .
Cd1 O2 C31 C25 -175.0(4) .
Cd1 O1 C31 O2 -6.1(6) .
Cd1 O1 C31 C25 174.0(4) .
C26 C25 C31 O2 0.1(8) .
C30 C25 C31 O2 -179.7(5) .
C26 C25 C31 O1 180.0(5) .
C30 C25 C31 O1 0.1(7) .
Cd2 O4 C32 O3 -7.2(6) .
Cd2 O4 C32 C27 172.5(4) .
Cd2 O3 C32 O4 7.0(5) .
Cd2 O3 C32 C27 -172.7(4) .
C28 C27 C32 O4 -7.7(7) .
C26 C27 C32 O4 172.2(5) .
C28 C27 C32 O3 172.0(5) .
C26 C27 C32 O3 -8.1(7) .
O8 Cd2 C32 O4 14.3(4) .
N9 Cd2 C32 O4 -165.9(3) .
O18 Cd2 C32 O4 103.5(3) .
O17 Cd2 C32 O4 -77.6(3) .
O3 Cd2 C32 O4 -173.1(5) .
O8 Cd2 C32 O3 -172.6(3) .
N9 Cd2 C32 O3 7.2(4) .
O18 Cd2 C32 O3 -83.4(3) .
O4 Cd2 C32 O3 173.1(5) .
O17 Cd2 C32 O3 95.5(3) .
C38 C33 C34 C35 0.2(7) .
C39 C33 C34 C35 -179.1(4) .
C33 C34 C35 C36 -0.1(7) .
C33 C34 C35 C40 179.5(4) .
C34 C35 C36 C37 0.7(7) .
C40 C35 C36 C37 -178.9(4) .
C35 C36 C37 C38 -1.4(7) .
C35 C36 C37 S2 176.4(4) .
O14' S2 C37 C38 -80.2(17) .
O13' S2 C37 C38 42.3(12) .
O14 S2 C37 C38 73.2(6) .
O13 S2 C37 C38 -171.2(6) .
O12 S2 C37 C38 -47.9(7) .
O14' S2 C37 C36 101.9(17) .
O13' S2 C37 C36 -135.6(12) .
O14 S2 C37 C36 -104.7(6) .
O13 S2 C37 C36 10.9(6) .
O12 S2 C37 C36 134.2(6) .
C34 C33 C38 C37 -1.0(7) .
C39 C33 C38 C37 178.4(5) .
C36 C37 C38 C33 1.6(7) .
S2 C37 C38 C33 -176.3(4) .
Cd2 O8 C39 O9 -0.8(7) .
Cd2 O8 C39 C33 -180.0(3) .
C38 C33 C39 O9 178.3(5) .
C34 C33 C39 O9 -2.4(8) .
C38 C33 C39 O8 -2.5(7) .
C34 C33 C39 O8 176.8(5) .
Cd1 O11 C40 O10 0.0(5) 1_454
Cd1 O11 C40 C35 179.6(4) 1_454
Cd1 O10 C40 O11 0.0(5) 1_454
Cd1 O10 C40 C35 -179.6(4) 1_454
C34 C35 C40 O11 178.6(4) .
C36 C35 C40 O11 -1.8(7) .
C34 C35 C40 O10 -1.8(7) .
C36 C35 C40 O10 177.8(5) .
